data_2222213
loop_
_publ_author_name
'Dong, Wen-Kui'
'Wu, Jian-Chao'
'Sun, Yin-Xia'
'Tong, Jun-Feng'
'Gong, Shang-Sheng'

_publ_section_title
;
 2,2'-[1,1'-(Heptane-1,7-diyldioxydinitrilo)diethylidyne]di-1-naphthol
;
_journal_coeditor_code AT2813
_journal_issue 7
_journal_name_full 'Acta Crystallographica Section E'
_journal_page_first o1627
_journal_paper_doi 10.1107/S1600536809022727
_journal_volume 65
_journal_year 2009
_chemical_formula_iupac 'C31 H34 N2 O4'
_chemical_formula_moiety 'C31 H34 N2 O4'
_chemical_formula_sum 'C31 H34 N2 O4'
_chemical_formula_weight 498.60
_chemical_name_systematic
;
2,2'-[1,1'-(Heptane-1,7-diyldioxydinitrilo)diethylidyne]di-1-naphthol
;
_space_group_IT_number 9
_symmetry_cell_setting monoclinic
_symmetry_space_group_name_Hall 'C -2yc'
_symmetry_space_group_name_H-M 'C 1 c 1'
_atom_sites_solution_hydrogens geom
_atom_sites_solution_primary direct
_atom_sites_solution_secondary difmap
_cell_angle_alpha 90.00
_cell_angle_beta 106.999(2)
_cell_angle_gamma 90.00
_cell_formula_units_Z 4
_cell_length_a 11.1670(12)
_cell_length_b 30.992(3)
_cell_length_c 8.0562(10)
_cell_measurement_reflns_used 1335
_cell_measurement_temperature 298(2)
_cell_measurement_theta_max 20.371
_cell_measurement_theta_min 2.629
_cell_volume 2666.3(5)
_computing_cell_refinement 'SAINT (Bruker, 1996)'
_computing_data_collection 'SMART (Bruker, 1996)'
_computing_data_reduction 'SAINT (Bruker, 1996)'
_computing_molecular_graphics 'SHELXTL (Sheldrick, 2008)'
_computing_publication_material 'SHELXTL (Sheldrick, 2008'
_computing_structure_refinement 'SHELXL97 (Sheldrick, 2008)'
_computing_structure_solution 'SHELXS97 (Sheldrick, 2008)'
_diffrn_ambient_temperature 298(2)
_diffrn_measured_fraction_theta_full 0.997
_diffrn_measured_fraction_theta_max 0.997
_diffrn_measurement_device_type 'Bruker SMART 1000 CCD area-detector'
_diffrn_measurement_method '\f and \w'
_diffrn_radiation_monochromator graphite
_diffrn_radiation_source 'fine-focus sealed tube'
_diffrn_radiation_type MoK\a
_diffrn_radiation_wavelength 0.71073
_diffrn_reflns_av_R_equivalents 0.0552
_diffrn_reflns_av_sigmaI/netI 0.0675
_diffrn_reflns_limit_h_max 12
_diffrn_reflns_limit_h_min -13
_diffrn_reflns_limit_k_max 26
_diffrn_reflns_limit_k_min -36
_diffrn_reflns_limit_l_max 9
_diffrn_reflns_limit_l_min -9
_diffrn_reflns_number 6926
_diffrn_reflns_theta_full 25.01
_diffrn_reflns_theta_max 25.01
_diffrn_reflns_theta_min 2.02
_exptl_absorpt_coefficient_mu 0.082
_exptl_absorpt_correction_T_max 0.9870
_exptl_absorpt_correction_T_min 0.9656
_exptl_absorpt_correction_type multi-scan
_exptl_absorpt_process_details '(SADABS; Sheldrick, 1996)'
_exptl_crystal_colour colourless
_exptl_crystal_density_diffrn 1.242
_exptl_crystal_density_method 'not measured'
_exptl_crystal_description needle-shaped
_exptl_crystal_F_000 1064
_exptl_crystal_size_max 0.43
_exptl_crystal_size_mid 0.18
_exptl_crystal_size_min 0.16
_refine_diff_density_max 0.131
_refine_diff_density_min -0.149
_refine_ls_extinction_method none
_refine_ls_goodness_of_fit_ref 1.042
_refine_ls_hydrogen_treatment constr
_refine_ls_matrix_type full
_refine_ls_number_parameters 334
_refine_ls_number_reflns 2351
_refine_ls_number_restraints 2
_refine_ls_restrained_S_all 1.042
_refine_ls_R_factor_all 0.1092
_refine_ls_R_factor_gt 0.0436
_refine_ls_shift/su_max 0.000
_refine_ls_shift/su_mean 0.000
_refine_ls_structure_factor_coef Fsqd
_refine_ls_weighting_details 'calc w=1/[\s^2^(Fo^2^)+(0.0485P)^2^] where P=(Fo^2^+2Fc^2^)/3'
_refine_ls_weighting_scheme calc
_refine_ls_wR_factor_gt 0.0878
_refine_ls_wR_factor_ref 0.1204
_reflns_number_gt 1294
_reflns_number_total 2351
_reflns_threshold_expression I>2\s(I)
_cod_data_source_file at2813.cif
_cod_data_source_block I
_cod_original_cell_volume 2666.4(5)
_cod_original_sg_symbol_H-M 'C c'
_cod_database_code 2222213
_cod_database_fobs_code 2222213

loop_
_symmetry_equiv_pos_as_xyz
'x, y, z'
'x, -y, z+1/2'
'x+1/2, y+1/2, z'
'x+1/2, -y+1/2, z+1/2'

loop_
_atom_site_type_symbol
_atom_site_label
_atom_site_fract_x
_atom_site_fract_y
_atom_site_fract_z
_atom_site_U_iso_or_equiv
_atom_site_adp_type
_atom_site_calc_flag
_atom_site_refinement_flags
_atom_site_occupancy
_atom_site_disorder_assembly
_atom_site_disorder_group
N N1 0.5072(4) -0.01344(13) 0.4193(6) 0.0563(12) Uani d . 1 . .
N N2 0.3241(4) 0.34282(14) 0.1038(7) 0.0672(14) Uani d . 1 . .
O O1 0.5541(3) 0.02813(10) 0.4627(5) 0.0638(11) Uani d . 1 . .
O O2 0.2551(4) 0.33008(11) 0.2159(6) 0.0829(14) Uani d . 1 . .
O O3 0.3391(3) -0.06591(10) 0.2602(5) 0.0653(11) Uani d . 1 . .
H H3 0.3708 -0.0422 0.2893 0.098 Uiso calc R 1 . .
O O4 0.4023(4) 0.32932(10) -0.1543(6) 0.0712(12) Uani d . 1 . .
H H4 0.3672 0.3234 -0.0809 0.107 Uiso calc R 1 . .
C C1 0.4564(5) 0.05779(15) 0.3800(8) 0.0613(15) Uani d . 1 . .
H H1A 0.3840 0.0529 0.4210 0.074 Uiso calc R 1 . .
H H1B 0.4314 0.0533 0.2554 0.074 Uiso calc R 1 . .
C C2 0.5032(5) 0.10340(15) 0.4216(8) 0.0545(14) Uani d . 1 . .
H H2A 0.5781 0.1078 0.3858 0.065 Uiso calc R 1 . .
H H2B 0.5245 0.1083 0.5458 0.065 Uiso calc R 1 . .
C C3 0.4027(5) 0.13488(14) 0.3276(8) 0.0603(15) Uani d . 1 . .
H H3A 0.3848 0.1300 0.2038 0.072 Uiso calc R 1 . .
H H3B 0.3269 0.1285 0.3585 0.072 Uiso calc R 1 . .
C C4 0.4333(5) 0.18204(15) 0.3637(8) 0.0581(15) Uani d . 1 . .
H H4A 0.4531 0.1872 0.4875 0.070 Uiso calc R 1 . .
H H4B 0.5068 0.1892 0.3283 0.070 Uiso calc R 1 . .
C C5 0.3270(5) 0.21085(15) 0.2698(7) 0.0617(16) Uani d . 1 . .
H H5A 0.2550 0.2040 0.3093 0.074 Uiso calc R 1 . .
H H5B 0.3049 0.2041 0.1470 0.074 Uiso calc R 1 . .
C C6 0.3514(6) 0.25888(16) 0.2920(9) 0.0715(17) Uani d . 1 . .
H H6A 0.3762 0.2660 0.4145 0.086 Uiso calc R 1 . .
H H6B 0.4197 0.2666 0.2460 0.086 Uiso calc R 1 . .
C C7 0.2364(6) 0.28434(16) 0.1993(10) 0.079(2) Uani d . 1 . .
H H7A 0.2116 0.2768 0.0772 0.095 Uiso calc R 1 . .
H H7B 0.1685 0.2764 0.2456 0.095 Uiso calc R 1 . .
C C8 0.7100(5) -0.03440(16) 0.6125(9) 0.081(2) Uani d . 1 . .
H H8A 0.7385 -0.0071 0.5824 0.121 Uiso calc R 1 . .
H H8B 0.7672 -0.0567 0.6022 0.121 Uiso calc R 1 . .
H H8C 0.7061 -0.0333 0.7299 0.121 Uiso calc R 1 . .
C C9 0.5832(5) -0.04386(16) 0.4933(7) 0.0504(13) Uani d . 1 . .
C C10 0.4203(4) -0.09722(15) 0.3404(7) 0.0473(13) Uani d . 1 . .
C C11 0.5372(4) -0.08821(15) 0.4514(7) 0.0477(14) Uani d . 1 . .
C C12 0.6146(5) -0.12319(17) 0.5284(8) 0.0590(15) Uani d . 1 . .
H H12 0.6940 -0.1178 0.6033 0.071 Uiso calc R 1 . .
C C13 0.5745(5) -0.16512(16) 0.4945(8) 0.0606(16) Uani d . 1 . .
H H13 0.6272 -0.1876 0.5464 0.073 Uiso calc R 1 . .
C C14 0.4557(5) -0.17435(15) 0.3833(7) 0.0503(14) Uani d . 1 . .
C C15 0.3764(4) -0.14046(15) 0.3028(7) 0.0473(13) Uani d . 1 . .
C C16 0.2572(5) -0.14951(17) 0.1906(8) 0.0631(15) Uani d . 1 . .
H H16 0.2050 -0.1271 0.1360 0.076 Uiso calc R 1 . .
C C17 0.2182(6) -0.1910(2) 0.1617(9) 0.0742(18) Uani d . 1 . .
H H17 0.1383 -0.1969 0.0893 0.089 Uiso calc R 1 . .
C C18 0.2957(6) -0.22464(19) 0.2384(9) 0.078(2) Uani d . 1 . .
H H18 0.2672 -0.2529 0.2162 0.093 Uiso calc R 1 . .
C C19 0.4118(6) -0.21739(15) 0.3449(8) 0.0645(16) Uani d . 1 . .
H H19 0.4632 -0.2405 0.3933 0.077 Uiso calc R 1 . .
C C20 0.3147(5) 0.41367(17) 0.2330(8) 0.0735(18) Uani d . 1 . .
H H20A 0.2608 0.4356 0.1663 0.110 Uiso calc R 1 . .
H H20B 0.3881 0.4269 0.3090 0.110 Uiso calc R 1 . .
H H20C 0.2710 0.3981 0.3005 0.110 Uiso calc R 1 . .
C C21 0.3522(4) 0.38312(17) 0.1130(8) 0.0563(15) Uani d . 1 . .
C C22 0.4417(5) 0.37085(14) -0.1341(8) 0.0536(15) Uani d . 1 . .
C C23 0.4214(5) 0.39749(16) -0.0081(8) 0.0568(15) Uani d . 1 . .
C C24 0.4688(5) 0.44061(15) 0.0014(9) 0.0667(17) Uani d . 1 . .
H H24 0.4555 0.4592 0.0850 0.080 Uiso calc R 1 . .
C C25 0.5314(5) 0.45511(19) -0.1051(9) 0.0721(19) Uani d . 1 . .
H H25 0.5620 0.4832 -0.0931 0.087 Uiso calc R 1 . .
C C26 0.5518(5) 0.4283(2) -0.2361(9) 0.0665(16) Uani d . 1 . .
C C27 0.5071(4) 0.38519(17) -0.2497(8) 0.0561(15) Uani d . 1 . .
C C28 0.5259(5) 0.35823(19) -0.3813(9) 0.0729(17) Uani d . 1 . .
H H28 0.4946 0.3302 -0.3931 0.088 Uiso calc R 1 . .
C C29 0.5895(6) 0.3728(2) -0.4915(10) 0.084(2) Uani d . 1 . .
H H29 0.6024 0.3548 -0.5769 0.101 Uiso calc R 1 . .
C C30 0.6349(5) 0.4149(3) -0.4751(10) 0.086(2) Uani d . 1 . .
H H30 0.6787 0.4246 -0.5499 0.103 Uiso calc R 1 . .
C C31 0.6171(5) 0.4419(2) -0.3538(10) 0.077(2) Uani d . 1 . .
H H31 0.6481 0.4699 -0.3469 0.093 Uiso calc R 1 . .

loop_
_atom_site_aniso_label
_atom_site_aniso_U_11
_atom_site_aniso_U_22
_atom_site_aniso_U_33
_atom_site_aniso_U_12
_atom_site_aniso_U_13
_atom_site_aniso_U_23
N1 0.062(3) 0.038(3) 0.063(3) -0.003(2) 0.008(2) 0.002(2)
N2 0.073(3) 0.042(3) 0.087(4) 0.006(2) 0.025(3) 0.009(3)
O1 0.060(2) 0.038(2) 0.084(3) 0.0017(17) 0.007(2) 0.0032(19)
O2 0.101(3) 0.043(3) 0.120(4) 0.012(2) 0.056(3) 0.015(2)
O3 0.059(2) 0.045(2) 0.080(3) 0.0047(18) 0.002(2) 0.0083(19)
O4 0.083(3) 0.040(2) 0.087(3) -0.004(2) 0.021(2) -0.004(2)
C1 0.066(3) 0.044(3) 0.070(4) 0.010(3) 0.014(3) 0.004(3)
C2 0.062(3) 0.039(3) 0.059(4) 0.000(2) 0.012(3) -0.001(3)
C3 0.071(4) 0.039(3) 0.066(4) -0.001(3) 0.013(3) 0.002(3)
C4 0.068(3) 0.042(3) 0.065(4) -0.006(3) 0.020(3) 0.000(3)
C5 0.069(3) 0.047(3) 0.069(5) 0.003(3) 0.018(3) 0.002(3)
C6 0.089(4) 0.042(3) 0.085(5) 0.002(3) 0.027(4) 0.006(3)
C7 0.085(4) 0.042(3) 0.119(6) 0.007(3) 0.043(4) 0.012(4)
C8 0.064(4) 0.054(4) 0.101(6) -0.001(3) -0.013(4) 0.002(3)
C9 0.050(3) 0.044(3) 0.054(4) 0.000(3) 0.011(3) 0.004(3)
C10 0.049(3) 0.045(3) 0.048(4) 0.008(2) 0.014(3) 0.006(3)
C11 0.044(3) 0.037(3) 0.061(4) 0.004(2) 0.014(3) 0.003(3)
C12 0.053(3) 0.047(3) 0.070(4) 0.005(3) 0.006(3) 0.001(3)
C13 0.064(4) 0.047(4) 0.069(4) 0.018(3) 0.016(3) 0.004(3)
C14 0.058(3) 0.041(3) 0.052(4) 0.001(3) 0.017(3) -0.001(3)
C15 0.049(3) 0.044(3) 0.050(4) 0.001(3) 0.015(3) 0.002(3)
C16 0.058(3) 0.052(3) 0.075(4) -0.005(3) 0.013(3) -0.003(3)
C17 0.069(4) 0.063(4) 0.080(5) -0.018(3) 0.005(4) -0.009(4)
C18 0.097(5) 0.048(4) 0.089(6) -0.017(3) 0.028(5) -0.013(4)
C19 0.088(4) 0.039(3) 0.066(5) 0.004(3) 0.022(4) 0.002(3)
C20 0.079(4) 0.055(4) 0.082(5) 0.017(3) 0.015(4) -0.003(3)
C21 0.054(3) 0.040(3) 0.066(4) 0.012(2) 0.002(3) 0.007(3)
C22 0.053(3) 0.034(3) 0.064(4) 0.007(2) 0.001(3) 0.004(3)
C23 0.055(3) 0.037(3) 0.069(4) 0.005(2) 0.004(3) 0.002(3)
C24 0.075(4) 0.035(3) 0.077(5) 0.000(3) 0.001(4) -0.007(3)
C25 0.076(4) 0.046(4) 0.086(6) -0.013(3) 0.010(4) 0.004(4)
C26 0.054(3) 0.066(4) 0.070(5) -0.001(3) 0.002(3) 0.020(3)
C27 0.046(3) 0.051(4) 0.061(4) 0.006(3) 0.000(3) 0.004(3)
C28 0.066(4) 0.072(4) 0.073(5) 0.013(3) 0.009(4) 0.002(4)
C29 0.069(4) 0.094(6) 0.083(6) 0.014(4) 0.013(4) 0.003(4)
C30 0.060(4) 0.105(6) 0.090(6) 0.016(4) 0.018(4) 0.031(5)
C31 0.059(4) 0.082(5) 0.084(6) 0.002(3) 0.010(4) 0.008(4)

loop_
_atom_type_symbol
_atom_type_description
_atom_type_scat_dispersion_real
_atom_type_scat_dispersion_imag
_atom_type_scat_source
C C 0.0033 0.0000 'International Tables Vol C Tables 4.2.6.8 and 6.1.1.4'
H H 0.0000 0.0000 'International Tables Vol C Tables 4.2.6.8 and 6.1.1.4'
N N 0.0061 0.0000 'International Tables Vol C Tables 4.2.6.8 and 6.1.1.4'
O O 0.0106 0.0000 'International Tables Vol C Tables 4.2.6.8 and 6.1.1.4'

loop_
_geom_angle_atom_site_label_1
_geom_angle_atom_site_label_2
_geom_angle_atom_site_label_3
_geom_angle_site_symmetry_1
_geom_angle_site_symmetry_3
_geom_angle
_geom_angle_publ_flag
C9 N1 O1 . . 114.2(4) ?
C21 N2 O2 . . 114.0(4) ?
N1 O1 C1 . . 107.2(4) ?
N2 O2 C7 . . 108.1(4) ?
C10 O3 H3 . . 109.5 ?
C22 O4 H4 . . 109.5 ?
O1 C1 C2 . . 109.3(4) ?
O1 C1 H1A . . 109.8 ?
C2 C1 H1A . . 109.8 ?
O1 C1 H1B . . 109.8 ?
C2 C1 H1B . . 109.8 ?
H1A C1 H1B . . 108.3 ?
C1 C2 C3 . . 109.5(4) ?
C1 C2 H2A . . 109.8 ?
C3 C2 H2A . . 109.8 ?
C1 C2 H2B . . 109.8 ?
C3 C2 H2B . . 109.8 ?
H2A C2 H2B . . 108.2 ?
C4 C3 C2 . . 115.8(4) ?
C4 C3 H3A . . 108.3 ?
C2 C3 H3A . . 108.3 ?
C4 C3 H3B . . 108.3 ?
C2 C3 H3B . . 108.3 ?
H3A C3 H3B . . 107.4 ?
C5 C4 C3 . . 112.2(4) ?
C5 C4 H4A . . 109.2 ?
C3 C4 H4A . . 109.2 ?
C5 C4 H4B . . 109.2 ?
C3 C4 H4B . . 109.2 ?
H4A C4 H4B . . 107.9 ?
C4 C5 C6 . . 115.9(5) ?
C4 C5 H5A . . 108.3 ?
C6 C5 H5A . . 108.3 ?
C4 C5 H5B . . 108.3 ?
C6 C5 H5B . . 108.3 ?
H5A C5 H5B . . 107.4 ?
C7 C6 C5 . . 111.0(5) ?
C7 C6 H6A . . 109.4 ?
C5 C6 H6A . . 109.4 ?
C7 C6 H6B . . 109.4 ?
C5 C6 H6B . . 109.4 ?
H6A C6 H6B . . 108.0 ?
O2 C7 C6 . . 113.1(5) ?
O2 C7 H7A . . 109.0 ?
C6 C7 H7A . . 109.0 ?
O2 C7 H7B . . 109.0 ?
C6 C7 H7B . . 109.0 ?
H7A C7 H7B . . 107.8 ?
C9 C8 H8A . . 109.5 ?
C9 C8 H8B . . 109.5 ?
H8A C8 H8B . . 109.5 ?
C9 C8 H8C . . 109.5 ?
H8A C8 H8C . . 109.5 ?
H8B C8 H8C . . 109.5 ?
N1 C9 C11 . . 115.9(4) ?
N1 C9 C8 . . 121.8(5) ?
C11 C9 C8 . . 122.3(4) ?
O3 C10 C11 . . 122.6(4) ?
O3 C10 C15 . . 115.4(4) ?
C11 C10 C15 . . 122.0(4) ?
C10 C11 C12 . . 118.1(4) ?
C10 C11 C9 . . 122.6(4) ?
C12 C11 C9 . . 119.2(4) ?
C13 C12 C11 . . 121.1(5) ?
C13 C12 H12 . . 119.5 ?
C11 C12 H12 . . 119.5 ?
C12 C13 C14 . . 120.9(5) ?
C12 C13 H13 . . 119.5 ?
C14 C13 H13 . . 119.5 ?
C13 C14 C15 . . 119.7(4) ?
C13 C14 C19 . . 122.3(5) ?
C15 C14 C19 . . 118.0(5) ?
C16 C15 C14 . . 120.0(4) ?
C16 C15 C10 . . 121.8(4) ?
C14 C15 C10 . . 118.2(4) ?
C17 C16 C15 . . 119.8(5) ?
C17 C16 H16 . . 120.1 ?
C15 C16 H16 . . 120.1 ?
C16 C17 C18 . . 120.8(6) ?
C16 C17 H17 . . 119.6 ?
C18 C17 H17 . . 119.6 ?
C19 C18 C17 . . 121.3(5) ?
C19 C18 H18 . . 119.3 ?
C17 C18 H18 . . 119.3 ?
C18 C19 C14 . . 120.1(5) ?
C18 C19 H19 . . 120.0 ?
C14 C19 H19 . . 120.0 ?
C21 C20 H20A . . 109.5 ?
C21 C20 H20B . . 109.5 ?
H20A C20 H20B . . 109.5 ?
C21 C20 H20C . . 109.5 ?
H20A C20 H20C . . 109.5 ?
H20B C20 H20C . . 109.5 ?
N2 C21 C23 . . 114.9(5) ?
N2 C21 C20 . . 122.8(5) ?
C23 C21 C20 . . 122.3(5) ?
O4 C22 C23 . . 122.7(5) ?
O4 C22 C27 . . 115.6(5) ?
C23 C22 C27 . . 121.7(5) ?
C22 C23 C24 . . 117.4(5) ?
C22 C23 C21 . . 122.4(5) ?
C24 C23 C21 . . 120.2(5) ?
C25 C24 C23 . . 122.4(6) ?
C25 C24 H24 . . 118.8 ?
C23 C24 H24 . . 118.8 ?
C24 C25 C26 . . 120.7(6) ?
C24 C25 H25 . . 119.6 ?
C26 C25 H25 . . 119.6 ?
C25 C26 C27 . . 118.8(6) ?
C25 C26 C31 . . 123.3(6) ?
C27 C26 C31 . . 117.8(7) ?
C22 C27 C28 . . 121.8(5) ?
C22 C27 C26 . . 118.9(6) ?
C28 C27 C26 . . 119.2(6) ?
C29 C28 C27 . . 120.8(6) ?
C29 C28 H28 . . 119.6 ?
C27 C28 H28 . . 119.6 ?
C28 C29 C30 . . 119.5(7) ?
C28 C29 H29 . . 120.2 ?
C30 C29 H29 . . 120.2 ?
C31 C30 C29 . . 121.7(7) ?
C31 C30 H30 . . 119.1 ?
C29 C30 H30 . . 119.1 ?
C30 C31 C26 . . 120.9(7) ?
C30 C31 H31 . . 119.5 ?
C26 C31 H31 . . 119.5 ?

loop_
_geom_bond_atom_site_label_1
_geom_bond_atom_site_label_2
_geom_bond_site_symmetry_2
_geom_bond_distance
_geom_bond_publ_flag
N1 C9 . 1.292(6) ?
N1 O1 . 1.396(5) ?
N2 C21 . 1.285(6) ?
N2 O2 . 1.404(6) ?
O1 C1 . 1.433(6) ?
O2 C7 . 1.433(6) ?
O3 C10 . 1.356(5) ?
O3 H3 . 0.8200 ?
O4 C22 . 1.355(5) ?
O4 H4 . 0.8200 ?
C1 C2 . 1.511(6) ?
C1 H1A . 0.9700 ?
C1 H1B . 0.9700 ?
C2 C3 . 1.513(7) ?
C2 H2A . 0.9700 ?
C2 H2B . 0.9700 ?
C3 C4 . 1.510(6) ?
C3 H3A . 0.9700 ?
C3 H3B . 0.9700 ?
C4 C5 . 1.501(7) ?
C4 H4A . 0.9700 ?
C4 H4B . 0.9700 ?
C5 C6 . 1.515(7) ?
C5 H5A . 0.9700 ?
C5 H5B . 0.9700 ?
C6 C7 . 1.506(8) ?
C6 H6A . 0.9700 ?
C6 H6B . 0.9700 ?
C7 H7A . 0.9700 ?
C7 H7B . 0.9700 ?
C8 C9 . 1.489(7) ?
C8 H8A . 0.9600 ?
C8 H8B . 0.9600 ?
C8 H8C . 0.9600 ?
C9 C11 . 1.472(6) ?
C10 C11 . 1.377(6) ?
C10 C15 . 1.429(6) ?
C11 C12 . 1.412(7) ?
C12 C13 . 1.376(7) ?
C12 H12 . 0.9300 ?
C13 C14 . 1.396(7) ?
C13 H13 . 0.9300 ?
C14 C15 . 1.405(6) ?
C14 C19 . 1.424(7) ?
C15 C16 . 1.401(7) ?
C16 C17 . 1.357(7) ?
C16 H16 . 0.9300 ?
C17 C18 . 1.379(8) ?
C17 H17 . 0.9300 ?
C18 C19 . 1.348(9) ?
C18 H18 . 0.9300 ?
C19 H19 . 0.9300 ?
C20 C21 . 1.498(7) ?
C20 H20A . 0.9600 ?
C20 H20B . 0.9600 ?
C20 H20C . 0.9600 ?
C21 C23 . 1.479(7) ?
C22 C23 . 1.378(7) ?
C22 C27 . 1.412(7) ?
C23 C24 . 1.431(6) ?
C24 C25 . 1.333(8) ?
C24 H24 . 0.9300 ?
C25 C26 . 1.414(8) ?
C25 H25 . 0.9300 ?
C26 C27 . 1.418(7) ?
C26 C31 . 1.420(8) ?
C27 C28 . 1.413(8) ?
C28 C29 . 1.366(8) ?
C28 H28 . 0.9300 ?
C29 C30 . 1.390(8) ?
C29 H29 . 0.9300 ?
C30 C31 . 1.345(9) ?
C30 H30 . 0.9300 ?
C31 H31 . 0.9300 ?

loop_
_geom_hbond_atom_site_label_D
_geom_hbond_atom_site_label_H
_geom_hbond_atom_site_label_A
_geom_hbond_site_symmetry_A
_geom_hbond_distance_DH
_geom_hbond_distance_HA
_geom_hbond_distance_DA
_geom_hbond_angle_DHA
_geom_hbond_publ_flag
O3 H3 N1 . 0.82 1.81 2.530(5) 145.7 y
O4 H4 N2 . 0.82 1.80 2.514(7) 145.3 y
C30 H30 O3 3_554 0.93 2.69 3.598(8) 165.4 y
C20 H20A O1 4_454 0.96 2.66 3.572(7) 158.9 y
C29 H29 Cg1 1_655 0.929 3.399 4.1610(10) 141 y
C20 H20B Cg2 1_455 0.960 3.544 4.2030(10) 128 y

loop_
_geom_torsion_atom_site_label_1
_geom_torsion_atom_site_label_2
_geom_torsion_atom_site_label_3
_geom_torsion_atom_site_label_4
_geom_torsion_site_symmetry_1
_geom_torsion_site_symmetry_2
_geom_torsion_site_symmetry_3
_geom_torsion_site_symmetry_4
_geom_torsion
_geom_torsion_publ_flag
C9 N1 O1 C1 . . . . -176.2(5) ?
C21 N2 O2 C7 . . . . -176.8(5) ?
N1 O1 C1 C2 . . . . -179.4(4) ?
O1 C1 C2 C3 . . . . 177.3(5) ?
C1 C2 C3 C4 . . . . 177.0(5) ?
C2 C3 C4 C5 . . . . -178.1(5) ?
C3 C4 C5 C6 . . . . -177.4(5) ?
C4 C5 C6 C7 . . . . -177.3(5) ?
N2 O2 C7 C6 . . . . 76.5(7) ?
C5 C6 C7 O2 . . . . -179.8(5) ?
O1 N1 C9 C11 . . . . 179.8(4) ?
O1 N1 C9 C8 . . . . -0.7(7) ?
O3 C10 C11 C12 . . . . 180.0(5) ?
C15 C10 C11 C12 . . . . 0.3(8) ?
O3 C10 C11 C9 . . . . 0.5(8) ?
C15 C10 C11 C9 . . . . -179.2(5) ?
N1 C9 C11 C10 . . . . -0.1(8) ?
C8 C9 C11 C10 . . . . -179.6(6) ?
N1 C9 C11 C12 . . . . -179.5(5) ?
C8 C9 C11 C12 . . . . 1.0(8) ?
C10 C11 C12 C13 . . . . -0.3(8) ?
C9 C11 C12 C13 . . . . 179.2(5) ?
C11 C12 C13 C14 . . . . -0.2(9) ?
C12 C13 C14 C15 . . . . 0.8(8) ?
C12 C13 C14 C19 . . . . 179.7(5) ?
C13 C14 C15 C16 . . . . 179.8(6) ?
C19 C14 C15 C16 . . . . 0.9(7) ?
C13 C14 C15 C10 . . . . -0.8(7) ?
C19 C14 C15 C10 . . . . -179.8(5) ?
O3 C10 C15 C16 . . . . -0.1(7) ?
C11 C10 C15 C16 . . . . 179.7(5) ?
O3 C10 C15 C14 . . . . -179.4(4) ?
C11 C10 C15 C14 . . . . 0.3(7) ?
C14 C15 C16 C17 . . . . 0.8(8) ?
C10 C15 C16 C17 . . . . -178.5(6) ?
C15 C16 C17 C18 . . . . -1.5(10) ?
C16 C17 C18 C19 . . . . 0.4(11) ?
C17 C18 C19 C14 . . . . 1.4(10) ?
C13 C14 C19 C18 . . . . 179.1(6) ?
C15 C14 C19 C18 . . . . -2.0(8) ?
O2 N2 C21 C23 . . . . -178.1(4) ?
O2 N2 C21 C20 . . . . 0.0(7) ?
O4 C22 C23 C24 . . . . 179.3(4) ?
C27 C22 C23 C24 . . . . 0.2(7) ?
O4 C22 C23 C21 . . . . -1.4(8) ?
C27 C22 C23 C21 . . . . 179.5(4) ?
N2 C21 C23 C22 . . . . 6.9(7) ?
C20 C21 C23 C22 . . . . -171.2(5) ?
N2 C21 C23 C24 . . . . -173.8(5) ?
C20 C21 C23 C24 . . . . 8.0(7) ?
C22 C23 C24 C25 . . . . -0.5(7) ?
C21 C23 C24 C25 . . . . -179.8(5) ?
C23 C24 C25 C26 . . . . 1.2(9) ?
C24 C25 C26 C27 . . . . -1.5(8) ?
C24 C25 C26 C31 . . . . 179.7(5) ?
O4 C22 C27 C28 . . . . 2.2(7) ?
C23 C22 C27 C28 . . . . -178.7(5) ?
O4 C22 C27 C26 . . . . -179.7(4) ?
C23 C22 C27 C26 . . . . -0.6(7) ?
C25 C26 C27 C22 . . . . 1.2(7) ?
C31 C26 C27 C22 . . . . -179.9(5) ?
C25 C26 C27 C28 . . . . 179.4(5) ?
C31 C26 C27 C28 . . . . -1.8(7) ?
C22 C27 C28 C29 . . . . -180.0(5) ?
C26 C27 C28 C29 . . . . 1.9(8) ?
C27 C28 C29 C30 . . . . -0.8(9) ?
C28 C29 C30 C31 . . . . -0.5(10) ?
C29 C30 C31 C26 . . . . 0.6(9) ?
C25 C26 C31 C30 . . . . 179.4(6) ?
C27 C26 C31 C30 . . . . 0.6(8) ?

loop_
_cod_related_entry_id
_cod_related_entry_database
_cod_related_entry_code
1 ChemSpider 24742627
